data_4114660
loop_
_publ_author_name
'Rochelle L. White-Morris'
'Marilyn M. Olmstead'
'Feilong Jiang'
'Dino S. Tinti'
'Alan L. Balch'

_publ_section_title
;
 Remarkable Variations in the Luminescence of Frozen Solutions of
 [Au{C(NHMe)2}2](PF6).0.5(Acetone). Structural and Spectroscopic Studies
 of the Effects of Anions and Solvents on Gold(I) Carbene Complexes
;
_journal_name_full 'Journal of the American Chemical Society'
_journal_page_first 2327
_journal_page_last 2336
_journal_paper_doi 10.1021/ja012397s
_journal_volume 124
_journal_year 2002
_chemical_formula_sum 'C8 H20 Au F6 N4 P'
_chemical_formula_weight 514.22
_chemical_name_common '[Au{C(NMe2)(NHMe)}2](PF6)'
_chemical_name_systematic
;
 ?
;
_space_group_IT_number 12
_symmetry_cell_setting monoclinic
_symmetry_space_group_name_Hall '-C 2y'
_symmetry_space_group_name_H-M 'C 1 2/m 1'
_atom_sites_solution_hydrogens geom
_atom_sites_solution_primary direct
_atom_sites_solution_secondary difmap
_audit_creation_method SHELXL-97
_cell_angle_alpha 90.00
_cell_angle_beta 98.4280(10)
_cell_angle_gamma 90.00
_cell_formula_units_Z 2
_cell_length_a 12.2551(6)
_cell_length_b 7.2162(4)
_cell_length_c 8.5987(4)
_cell_measurement_reflns_used 4768
_cell_measurement_temperature 90(2)
_cell_measurement_theta_max 31.3
_cell_measurement_theta_min 3.3
_cell_volume 752.22(7)
_computing_cell_refinement 'Bruker SAINT'
_computing_data_collection 'Bruker SMART'
_computing_data_reduction 'Bruker SAINT'
_computing_molecular_graphics 'SHELXTL 5, XP (Sheldrick, 1994)'
_computing_publication_material 'SHELXL-97 (Sheldrick, 1997)'
_computing_structure_refinement 'SHELXL-97 (Sheldrick, 1997)'
_computing_structure_solution 'SHELXS-97 (Sheldrick, 1990)'
_diffrn_ambient_temperature 90(2)
_diffrn_detector_area_resol_mean 8.3
_diffrn_measured_fraction_theta_full 0.947
_diffrn_measured_fraction_theta_max 0.947
_diffrn_measurement_device_type 'Bruker SMART 1000'
_diffrn_measurement_method \w
_diffrn_radiation_monochromator graphite
_diffrn_radiation_source 'focus sealed tube'
_diffrn_radiation_type MoK\a
_diffrn_radiation_wavelength 0.71073
_diffrn_reflns_av_R_equivalents 0.021
_diffrn_reflns_av_sigmaI/netI 0.0184
_diffrn_reflns_limit_h_max 17
_diffrn_reflns_limit_h_min -17
_diffrn_reflns_limit_k_max 10
_diffrn_reflns_limit_k_min -10
_diffrn_reflns_limit_l_max 12
_diffrn_reflns_limit_l_min -12
_diffrn_reflns_number 2243
_diffrn_reflns_theta_full 31.38
_diffrn_reflns_theta_max 31.38
_diffrn_reflns_theta_min 2.39
_exptl_absorpt_coefficient_mu 9.944
_exptl_absorpt_correction_T_max 0.5034
_exptl_absorpt_correction_T_min 0.3816
_exptl_absorpt_correction_type multi-scan
_exptl_absorpt_process_details 'SADABS 2.03 (Sheldrick, 2001)'
_exptl_crystal_colour colorless
_exptl_crystal_density_diffrn 2.270
_exptl_crystal_description block
_exptl_crystal_F_000 488
_exptl_crystal_size_max 0.12
_exptl_crystal_size_mid 0.12
_exptl_crystal_size_min 0.08
_refine_diff_density_max 1.668
_refine_diff_density_min -0.727
_refine_diff_density_rms 0.115
_refine_ls_extinction_method none
_refine_ls_goodness_of_fit_ref 1.070
_refine_ls_hydrogen_treatment mixed
_refine_ls_matrix_type full
_refine_ls_number_parameters 78
_refine_ls_number_reflns 1267
_refine_ls_number_restraints 0
_refine_ls_restrained_S_all 1.070
_refine_ls_R_factor_all 0.0143
_refine_ls_R_factor_gt 0.0143
_refine_ls_shift/su_max 0.000
_refine_ls_shift/su_mean 0.000
_refine_ls_structure_factor_coef Fsqd
_refine_ls_weighting_details 'calc w=1/[\s^2^(Fo^2^)+(0.0246P)^2^+0.0000P] where P=(Fo^2^+2Fc^2^)/3'
_refine_ls_weighting_scheme calc
_refine_ls_wR_factor_gt 0.0350
_refine_ls_wR_factor_ref 0.0350
_reflns_number_gt 1267
_reflns_number_total 1267
_reflns_threshold_expression I>2\s(I)
_cod_data_source_file ja012397s_3.cif
_cod_data_source_block rw01
_cod_original_sg_symbol_H-M 'C 2/m'
_cod_database_code 4114660

loop_
_symmetry_equiv_pos_as_xyz
'x, y, z'
'-x, y, -z'
'x+1/2, y+1/2, z'
'-x+1/2, y+1/2, -z'
'-x, -y, -z'
'x, -y, z'
'-x+1/2, -y+1/2, -z'
'x+1/2, -y+1/2, z'

loop_
_atom_site_label
_atom_site_type_symbol
_atom_site_fract_x
_atom_site_fract_y
_atom_site_fract_z
_atom_site_U_iso_or_equiv
_atom_site_adp_type
_atom_site_occupancy
_atom_site_symmetry_multiplicity
_atom_site_calc_flag
_atom_site_refinement_flags
Au1 Au 0.0000 0.0000 0.5000 0.01336(5) Uani 1 4 d S
P1 P 0.5000 0.0000 1.0000 0.01605(18) Uani 1 4 d S
F1 F 0.43037(13) 0.1575(2) 0.89761(19) 0.0336(3) Uani 1 1 d .
F2 F 0.4128(2) 0.0000 1.1203(3) 0.0452(6) Uani 1 2 d S
N1 N 0.23791(19) 0.0000 0.4595(3) 0.0172(4) Uani 1 2 d S
N2 N 0.21210(19) 0.0000 0.7156(3) 0.0203(5) Uani 1 2 d S
H2 H 0.284(4) 0.0000 0.743(5) 0.020(10) Uiso 1 2 d S
C1 C 0.1678(2) 0.0000 0.5640(3) 0.0144(4) Uiso 1 2 d S
C2 C 0.2006(2) 0.0000 0.2900(3) 0.0206(5) Uani 1 2 d S
H2A H 0.230(2) 0.112(5) 0.244(3) 0.026(8) Uiso 1 1 d .
H2B H 0.124(4) 0.0000 0.275(5) 0.024(10) Uiso 1 2 d S
C3 C 0.3580(3) 0.0000 0.5058(4) 0.0201(5) Uiso 1 2 d S
H3A H 0.381(3) 0.100(5) 0.565(4) 0.031(8) Uiso 1 1 d .
H3B H 0.394(4) 0.0000 0.411(6) 0.034(13) Uiso 1 2 d S
C4 C 0.1481(3) 0.0000 0.8460(4) 0.0300(7) Uani 1 2 d S
H4A H 0.191(6) 0.0000 0.935(9) 0.08(2) Uiso 1 2 d S
H4B H 0.100(4) 0.096(7) 0.849(6) 0.075(15) Uiso 1 1 d .

loop_
_atom_site_aniso_label
_atom_site_aniso_U_11
_atom_site_aniso_U_22
_atom_site_aniso_U_33
_atom_site_aniso_U_23
_atom_site_aniso_U_13
_atom_site_aniso_U_12
Au1 0.00891(7) 0.01656(8) 0.01418(7) 0.000 0.00027(4) 0.000
P1 0.0105(4) 0.0236(5) 0.0134(4) 0.000 -0.0003(3) 0.000
F1 0.0325(7) 0.0281(7) 0.0348(8) 0.0033(6) -0.0134(6) 0.0042(6)
F2 0.0400(13) 0.0585(17) 0.0429(14) 0.000 0.0262(11) 0.000
N1 0.0115(9) 0.0239(12) 0.0161(10) 0.000 0.0009(8) 0.000
N2 0.0115(10) 0.0317(14) 0.0171(11) 0.000 0.0001(8) 0.000
C2 0.0144(12) 0.0297(15) 0.0173(12) 0.000 0.0013(9) 0.000
C4 0.0185(13) 0.053(2) 0.0180(14) 0.000 0.0028(10) 0.000

loop_
_atom_type_symbol
_atom_type_description
_atom_type_scat_dispersion_real
_atom_type_scat_dispersion_imag
_atom_type_scat_source
C C 0.0033 0.0016 'International Tables Vol C Tables 4.2.6.8 and 6.1.1.4'
H H 0.0000 0.0000 'International Tables Vol C Tables 4.2.6.8 and 6.1.1.4'
Au Au -2.0133 8.8022 'International Tables Vol C Tables 4.2.6.8 and 6.1.1.4'
F F 0.0171 0.0103 'International Tables Vol C Tables 4.2.6.8 and 6.1.1.4'
N N 0.0061 0.0033 'International Tables Vol C Tables 4.2.6.8 and 6.1.1.4'
P P 0.1023 0.0942 'International Tables Vol C Tables 4.2.6.8 and 6.1.1.4'

loop_
_geom_angle_atom_site_label_1
_geom_angle_atom_site_label_2
_geom_angle_atom_site_label_3
_geom_angle
_geom_angle_site_symmetry_1
_geom_angle_site_symmetry_3
C1 Au1 C1 180.0 5_556 .
F2 P1 F2 180.000(1) . 5_657
F2 P1 F1 89.85(10) . 2_657
F2 P1 F1 90.15(10) 5_657 2_657
F2 P1 F1 90.15(10) . 6
F2 P1 F1 89.85(10) 5_657 6
F1 P1 F1 180.00(8) 2_657 6
F2 P1 F1 90.15(10) . .
F2 P1 F1 89.85(10) 5_657 .
F1 P1 F1 89.81(11) 2_657 .
F1 P1 F1 90.19(11) 6 .
F2 P1 F1 89.85(10) . 5_657
F2 P1 F1 90.15(10) 5_657 5_657
F1 P1 F1 90.19(11) 2_657 5_657
F1 P1 F1 89.81(11) 6 5_657
F1 P1 F1 180.000(1) . 5_657
C1 N1 C2 122.3(2) . .
C1 N1 C3 122.5(2) . .
C2 N1 C3 115.2(2) . .
C1 N2 C4 124.2(2) . .
N1 C1 N2 116.7(2) . .
N1 C1 Au1 122.68(19) . .
N2 C1 Au1 120.66(19) . .

loop_
_geom_bond_atom_site_label_1
_geom_bond_atom_site_label_2
_geom_bond_distance
_geom_bond_site_symmetry_2
Au1 C1 2.050(3) 5_556
Au1 C1 2.050(3) .
P1 F2 1.593(2) .
P1 F2 1.593(2) 5_657
P1 F1 1.6045(15) 2_657
P1 F1 1.6045(15) 6
P1 F1 1.6045(15) .
P1 F1 1.6045(15) 5_657
N1 C1 1.331(3) .
N1 C2 1.462(4) .
N1 C3 1.467(4) .
N2 C1 1.336(4) .
N2 C4 1.460(4) .

loop_
_geom_hbond_atom_site_label_D
_geom_hbond_atom_site_label_H
_geom_hbond_atom_site_label_A
_geom_hbond_distance_DH
_geom_hbond_distance_HA
_geom_hbond_distance_DA
_geom_hbond_angle_DHA
N2 H2 F1 0.87(4) 2.37(4) 3.110(3) 143(2)
